data_7157704
loop_
_publ_author_name
'Qiao, Shanshan'
'Qian, Peng-Cheng'
'Chen, Fan'
'Cheng, Jiang'

_publ_section_title
;
 Iron-catalyzed radical cascade 6-<i>endo</i> cyclization of dienes
 towards fused nitrogen heterocycles initiated by an alkoxycarbonyl
 radical.
;
_journal_issue 36
_journal_name_full 'Organic &amp; biomolecular chemistry'
_journal_page_first 7086
_journal_page_last 7089
_journal_paper_doi 10.1039/d0ob01438a
_journal_volume 18
_journal_year 2020
_chemical_formula_sum 'C21 H21 N O3'
_chemical_formula_weight 335.39
_space_group_crystal_system monoclinic
_space_group_IT_number 14
_space_group_name_Hall '-P 2yn'
_space_group_name_H-M_alt 'P 1 21/n 1'
_atom_sites_solution_hydrogens geom
_audit_creation_method SHELXL-2018/3
_audit_update_record
;
2020-06-21 deposited with the CCDC.	2020-08-12 downloaded from the CCDC.
;
_cell_angle_alpha 90
_cell_angle_beta 106.405(2)
_cell_angle_gamma 90
_cell_formula_units_Z 4
_cell_length_a 8.3648(3)
_cell_length_b 24.4988(11)
_cell_length_c 8.6463(4)
_cell_measurement_reflns_used 4519
_cell_measurement_temperature 296(2)
_cell_measurement_theta_max 28.28
_cell_measurement_theta_min 2.59
_cell_volume 1699.73(13)
_computing_structure_refinement 'SHELXL-2018/3 (Sheldrick, 2018)'
_computing_structure_solution 'SHELXT 2014/5 (Sheldrick, 2014)'
_diffrn_ambient_temperature 296(2)
_diffrn_measured_fraction_theta_full 0.995
_diffrn_measured_fraction_theta_max 0.995
_diffrn_measurement_device_type 'Bruker APEX-II CCD'
_diffrn_measurement_method '\f and \w scans'
_diffrn_radiation_type MoK\a
_diffrn_radiation_wavelength 0.71073
_diffrn_reflns_av_R_equivalents 0.0385
_diffrn_reflns_av_unetI/netI 0.0329
_diffrn_reflns_Laue_measured_fraction_full 0.995
_diffrn_reflns_Laue_measured_fraction_max 0.995
_diffrn_reflns_limit_h_max 9
_diffrn_reflns_limit_h_min -9
_diffrn_reflns_limit_k_max 29
_diffrn_reflns_limit_k_min -28
_diffrn_reflns_limit_l_max 9
_diffrn_reflns_limit_l_min -10
_diffrn_reflns_number 12666
_diffrn_reflns_point_group_measured_fraction_full 0.995
_diffrn_reflns_point_group_measured_fraction_max 0.995
_diffrn_reflns_theta_full 25.003
_diffrn_reflns_theta_max 25.003
_diffrn_reflns_theta_min 2.593
_exptl_absorpt_coefficient_mu 0.087
_exptl_crystal_density_diffrn 1.311
_exptl_crystal_description block
_exptl_crystal_F_000 712
_exptl_crystal_size_max 0.120
_exptl_crystal_size_mid 0.110
_exptl_crystal_size_min 0.090
_refine_diff_density_max 0.220
_refine_diff_density_min -0.186
_refine_diff_density_rms 0.034
_refine_ls_extinction_method none
_refine_ls_goodness_of_fit_ref 1.032
_refine_ls_hydrogen_treatment constr
_refine_ls_matrix_type full
_refine_ls_number_parameters 229
_refine_ls_number_reflns 2976
_refine_ls_number_restraints 0
_refine_ls_restrained_S_all 1.032
_refine_ls_R_factor_all 0.0564
_refine_ls_R_factor_gt 0.0431
_refine_ls_shift/su_max 0.000
_refine_ls_shift/su_mean 0.000
_refine_ls_structure_factor_coef Fsqd
_refine_ls_weighting_details 'w=1/[\s^2^(Fo^2^)+(0.0552P)^2^+0.5725P] where P=(Fo^2^+2Fc^2^)/3'
_refine_ls_weighting_scheme calc
_refine_ls_wR_factor_gt 0.1099
_refine_ls_wR_factor_ref 0.1218
_reflns_Friedel_coverage 0.000
_reflns_number_gt 2382
_reflns_number_total 2976
_reflns_threshold_expression 'I > 2\s(I)'
_cod_data_source_file d0ob01438a2.cif
_cod_data_source_block 20191119LI_CZDX_QSS_0m_a
_cod_depositor_comments 'Adding full bibliography for 7157704.cif.'
_cod_original_sg_symbol_H-M 'P 21/n'
_cod_database_code 7157704
_shelx_shelxl_version_number 2018/3
_shelx_space_group_comment
;
The symmetry employed for this shelxl refinement is uniquely defined
by the following loop, which should always be used as a source of
symmetry information in preference to the above space-group names.
They are only intended as comments.
;
_shelx_estimated_absorpt_t_min 0.990
_shelx_estimated_absorpt_t_max 0.992

loop_
_space_group_symop_operation_xyz
'x, y, z'
'-x+1/2, y+1/2, -z+1/2'
'-x, -y, -z'
'x-1/2, -y-1/2, z-1/2'

loop_
_atom_site_label
_atom_site_type_symbol
_atom_site_fract_x
_atom_site_fract_y
_atom_site_fract_z
_atom_site_U_iso_or_equiv
_atom_site_adp_type
_atom_site_occupancy
_atom_site_site_symmetry_order
_atom_site_calc_flag
_atom_site_refinement_flags_posn
_atom_site_refinement_flags_adp
_atom_site_refinement_flags_occupancy
_atom_site_disorder_assembly
_atom_site_disorder_group
C1 C 0.2243(3) 0.49299(10) -0.1152(2) 0.0638(6) Uani 1 1 d . . . . .
H1A H 0.195005 0.460859 -0.180623 0.096 Uiso 1 1 calc R U . . .
H1B H 0.277913 0.518695 -0.167922 0.096 Uiso 1 1 calc R U . . .
H1C H 0.125327 0.509117 -0.099685 0.096 Uiso 1 1 calc R U . . .
C2 C 0.2815(2) 0.44135(7) 0.1220(2) 0.0363(4) Uani 1 1 d . . . . .
C3 C 0.4068(2) 0.43334(7) 0.2828(2) 0.0378(4) Uani 1 1 d . . . . .
H3A H 0.417118 0.467361 0.342233 0.045 Uiso 1 1 calc R U . . .
H3B H 0.514059 0.425845 0.265010 0.045 Uiso 1 1 calc R U . . .
C4 C 0.3689(2) 0.38762(6) 0.3889(2) 0.0326(4) Uani 1 1 d . . . . .
C5 C 0.2005(2) 0.39290(7) 0.4328(2) 0.0343(4) Uani 1 1 d . . . . .
C6 C 0.1583(2) 0.45225(7) 0.4578(2) 0.0423(4) Uani 1 1 d . . . . .
H6A H 0.134081 0.471344 0.356917 0.063 Uiso 1 1 calc R U . . .
H6B H 0.251426 0.469194 0.533813 0.063 Uiso 1 1 calc R U . . .
H6C H 0.062807 0.453541 0.498545 0.063 Uiso 1 1 calc R U . . .
C7 C 0.2390(2) 0.36219(8) 0.5972(2) 0.0434(5) Uani 1 1 d . . . . .
H7A H 0.170527 0.375868 0.662426 0.052 Uiso 1 1 calc R U . . .
H7B H 0.220410 0.323268 0.581049 0.052 Uiso 1 1 calc R U . . .
C8 C 0.4186(3) 0.37423(7) 0.6740(2) 0.0448(5) Uani 1 1 d . . . . .
C9 C 0.5086(3) 0.37258(9) 0.8352(2) 0.0612(6) Uani 1 1 d . . . . .
H9 H 0.457965 0.361754 0.913144 0.073 Uiso 1 1 calc R U . . .
C10 C 0.6748(4) 0.38729(10) 0.8784(3) 0.0747(8) Uani 1 1 d . . . . .
H10 H 0.736381 0.386323 0.986270 0.090 Uiso 1 1 calc R U . . .
C11 C 0.7508(3) 0.40347(9) 0.7628(3) 0.0684(7) Uani 1 1 d . . . . .
H11 H 0.862534 0.413534 0.794090 0.082 Uiso 1 1 calc R U . . .
C12 C 0.6618(2) 0.40483(7) 0.6004(3) 0.0499(5) Uani 1 1 d . . . . .
H12 H 0.712887 0.415466 0.522661 0.060 Uiso 1 1 calc R U . . .
C13 C 0.4947(2) 0.38992(7) 0.5571(2) 0.0389(4) Uani 1 1 d . . . . .
C14 C 0.0503(2) 0.36528(7) 0.3194(2) 0.0369(4) Uani 1 1 d . . . . .
C15 C -0.0667(2) 0.28791(9) 0.1510(3) 0.0565(6) Uani 1 1 d . . . . .
H15A H -0.166974 0.307129 0.150042 0.085 Uiso 1 1 calc R U . . .
H15B H -0.068034 0.252439 0.197800 0.085 Uiso 1 1 calc R U . . .
H15C H -0.059815 0.284036 0.042565 0.085 Uiso 1 1 calc R U . . .
C16 C 0.2545(2) 0.24862(8) 0.1858(3) 0.0519(5) Uani 1 1 d . . . . .
H16 H 0.160789 0.226875 0.145730 0.062 Uiso 1 1 calc R U . . .
C17 C 0.4077(3) 0.22990(9) 0.1814(3) 0.0619(6) Uani 1 1 d . . . . .
H17 H 0.417115 0.195845 0.137236 0.074 Uiso 1 1 calc R U . . .
C18 C 0.5470(3) 0.26133(9) 0.2420(3) 0.0607(6) Uani 1 1 d . . . . .
H18 H 0.651095 0.248608 0.239699 0.073 Uiso 1 1 calc R U . . .
C19 C 0.5320(2) 0.31181(8) 0.3064(3) 0.0456(5) Uani 1 1 d . . . . .
H19 H 0.626985 0.332975 0.346420 0.055 Uiso 1 1 calc R U . . .
C20 C 0.3794(2) 0.33205(7) 0.3132(2) 0.0335(4) Uani 1 1 d . . . . .
C21 C 0.2376(2) 0.29982(7) 0.2495(2) 0.0374(4) Uani 1 1 d . . . . .
N1 N 0.07750(17) 0.31853(6) 0.24619(18) 0.0380(4) Uani 1 1 d . . . . .
O1 O 0.33598(17) 0.47845(6) 0.03874(15) 0.0502(4) Uani 1 1 d . . . . .
O2 O 0.14895(19) 0.41960(7) 0.07481(17) 0.0689(5) Uani 1 1 d . . . . .
O3 O -0.09085(15) 0.38226(5) 0.30622(17) 0.0503(4) Uani 1 1 d . . . . .

loop_
_atom_site_aniso_label
_atom_site_aniso_U_11
_atom_site_aniso_U_22
_atom_site_aniso_U_33
_atom_site_aniso_U_23
_atom_site_aniso_U_13
_atom_site_aniso_U_12
C1 0.0901(17) 0.0596(14) 0.0381(11) 0.0116(10) 0.0123(11) -0.0158(12)
C2 0.0428(10) 0.0296(9) 0.0386(9) 0.0007(7) 0.0149(8) -0.0043(8)
C3 0.0392(10) 0.0301(9) 0.0434(10) 0.0008(7) 0.0106(8) -0.0074(7)
C4 0.0336(9) 0.0259(9) 0.0375(9) 0.0012(7) 0.0085(7) -0.0015(7)
C5 0.0398(9) 0.0275(9) 0.0365(9) 0.0038(7) 0.0125(8) 0.0044(7)
C6 0.0499(11) 0.0323(10) 0.0445(10) 0.0025(8) 0.0129(9) 0.0091(8)
C7 0.0591(12) 0.0340(10) 0.0429(10) 0.0075(8) 0.0237(9) 0.0093(8)
C8 0.0634(13) 0.0286(10) 0.0388(10) 0.0029(7) 0.0087(9) 0.0146(8)
C9 0.0901(18) 0.0436(12) 0.0403(12) 0.0016(9) 0.0030(11) 0.0224(12)
C10 0.100(2) 0.0493(14) 0.0498(14) -0.0069(11) -0.0194(14) 0.0255(13)
C11 0.0627(14) 0.0396(13) 0.0779(17) -0.0128(11) -0.0210(13) 0.0100(10)
C12 0.0470(11) 0.0306(10) 0.0610(13) -0.0046(9) -0.0033(9) 0.0041(8)
C13 0.0436(10) 0.0240(9) 0.0421(10) -0.0007(7) 0.0007(8) 0.0057(7)
C14 0.0360(10) 0.0312(9) 0.0460(10) 0.0079(8) 0.0157(8) 0.0007(7)
C15 0.0377(11) 0.0413(12) 0.0863(16) -0.0063(10) 0.0110(10) -0.0104(9)
C16 0.0444(11) 0.0376(11) 0.0777(15) -0.0176(10) 0.0237(10) -0.0112(8)
C17 0.0556(13) 0.0405(12) 0.0987(18) -0.0270(11) 0.0367(12) -0.0077(10)
C18 0.0455(12) 0.0480(12) 0.0987(18) -0.0211(12) 0.0366(12) -0.0018(9)
C19 0.0367(10) 0.0384(11) 0.0665(13) -0.0102(9) 0.0223(9) -0.0077(8)
C20 0.0349(9) 0.0284(9) 0.0390(9) -0.0006(7) 0.0135(7) -0.0039(7)
C21 0.0353(9) 0.0308(9) 0.0490(10) -0.0019(8) 0.0168(8) -0.0040(7)
N1 0.0307(8) 0.0310(8) 0.0526(9) -0.0011(6) 0.0126(7) -0.0056(6)
O1 0.0613(9) 0.0472(8) 0.0429(8) 0.0095(6) 0.0158(6) -0.0130(6)
O2 0.0621(10) 0.0801(11) 0.0519(9) 0.0234(8) -0.0045(7) -0.0323(9)
O3 0.0371(7) 0.0443(8) 0.0712(10) 0.0038(7) 0.0184(7) 0.0063(6)

loop_
_atom_type_symbol
_atom_type_description
_atom_type_scat_dispersion_real
_atom_type_scat_dispersion_imag
_atom_type_scat_source
C C 0.0033 0.0016 'International Tables Vol C Tables 4.2.6.8 and 6.1.1.4'
H H 0.0000 0.0000 'International Tables Vol C Tables 4.2.6.8 and 6.1.1.4'
N N 0.0061 0.0033 'International Tables Vol C Tables 4.2.6.8 and 6.1.1.4'
O O 0.0106 0.0060 'International Tables Vol C Tables 4.2.6.8 and 6.1.1.4'

loop_
_geom_angle_atom_site_label_1
_geom_angle_atom_site_label_2
_geom_angle_atom_site_label_3
_geom_angle
_geom_angle_site_symmetry_1
_geom_angle_site_symmetry_3
_geom_angle_publ_flag
O1 C1 H1A 109.5 . . ?
O1 C1 H1B 109.5 . . ?
H1A C1 H1B 109.5 . . ?
O1 C1 H1C 109.5 . . ?
H1A C1 H1C 109.5 . . ?
H1B C1 H1C 109.5 . . ?
O2 C2 O1 123.53(17) . . ?
O2 C2 C3 126.67(16) . . ?
O1 C2 C3 109.75(15) . . ?
C2 C3 C4 116.19(14) . . ?
C2 C3 H3A 108.2 . . ?
C4 C3 H3A 108.2 . . ?
C2 C3 H3B 108.2 . . ?
C4 C3 H3B 108.2 . . ?
H3A C3 H3B 107.4 . . ?
C20 C4 C3 110.37(14) . . ?
C20 C4 C13 109.41(13) . . ?
C3 C4 C13 109.68(13) . . ?
C20 C4 C5 110.06(13) . . ?
C3 C4 C5 115.87(14) . . ?
C13 C4 C5 100.97(13) . . ?
C14 C5 C6 109.50(14) . . ?
C14 C5 C7 107.11(14) . . ?
C6 C5 C7 109.08(14) . . ?
C14 C5 C4 116.38(14) . . ?
C6 C5 C4 111.93(14) . . ?
C7 C5 C4 102.30(13) . . ?
C5 C6 H6A 109.5 . . ?
C5 C6 H6B 109.5 . . ?
H6A C6 H6B 109.5 . . ?
C5 C6 H6C 109.5 . . ?
H6A C6 H6C 109.5 . . ?
H6B C6 H6C 109.5 . . ?
C8 C7 C5 103.49(15) . . ?
C8 C7 H7A 111.1 . . ?
C5 C7 H7A 111.1 . . ?
C8 C7 H7B 111.1 . . ?
C5 C7 H7B 111.1 . . ?
H7A C7 H7B 109.0 . . ?
C9 C8 C13 120.6(2) . . ?
C9 C8 C7 129.5(2) . . ?
C13 C8 C7 109.96(16) . . ?
C8 C9 C10 118.9(2) . . ?
C8 C9 H9 120.5 . . ?
C10 C9 H9 120.5 . . ?
C11 C10 C9 120.8(2) . . ?
C11 C10 H10 119.6 . . ?
C9 C10 H10 119.6 . . ?
C10 C11 C12 120.7(2) . . ?
C10 C11 H11 119.6 . . ?
C12 C11 H11 119.6 . . ?
C13 C12 C11 118.5(2) . . ?
C13 C12 H12 120.8 . . ?
C11 C12 H12 120.8 . . ?
C12 C13 C8 120.54(18) . . ?
C12 C13 C4 129.24(18) . . ?
C8 C13 C4 110.21(16) . . ?
O3 C14 N1 121.73(16) . . ?
O3 C14 C5 120.57(16) . . ?
N1 C14 C5 117.40(14) . . ?
N1 C15 H15A 109.5 . . ?
N1 C15 H15B 109.5 . . ?
H15A C15 H15B 109.5 . . ?
N1 C15 H15C 109.5 . . ?
H15A C15 H15C 109.5 . . ?
H15B C15 H15C 109.5 . . ?
C17 C16 C21 120.78(18) . . ?
C17 C16 H16 119.6 . . ?
C21 C16 H16 119.6 . . ?
C16 C17 C18 120.09(19) . . ?
C16 C17 H17 120.0 . . ?
C18 C17 H17 120.0 . . ?
C17 C18 C19 119.60(18) . . ?
C17 C18 H18 120.2 . . ?
C19 C18 H18 120.2 . . ?
C18 C19 C20 121.95(17) . . ?
C18 C19 H19 119.0 . . ?
C20 C19 H19 119.0 . . ?
C19 C20 C21 117.97(16) . . ?
C19 C20 C4 120.21(15) . . ?
C21 C20 C4 121.82(15) . . ?
C16 C21 C20 119.58(16) . . ?
C16 C21 N1 119.15(16) . . ?
C20 C21 N1 121.26(15) . . ?
C14 N1 C21 123.24(14) . . ?
C14 N1 C15 118.38(15) . . ?
C21 N1 C15 118.26(15) . . ?
C2 O1 C1 116.20(15) . . ?

loop_
_geom_bond_atom_site_label_1
_geom_bond_atom_site_label_2
_geom_bond_distance
_geom_bond_site_symmetry_2
_geom_bond_publ_flag
C1 O1 1.438(2) . ?
C1 H1A 0.9600 . ?
C1 H1B 0.9600 . ?
C1 H1C 0.9600 . ?
C2 O2 1.193(2) . ?
C2 O1 1.318(2) . ?
C2 C3 1.499(2) . ?
C3 C4 1.536(2) . ?
C3 H3A 0.9700 . ?
C3 H3B 0.9700 . ?
C4 C20 1.524(2) . ?
C4 C13 1.536(2) . ?
C4 C5 1.564(2) . ?
C5 C14 1.517(2) . ?
C5 C6 1.526(2) . ?
C5 C7 1.559(2) . ?
C6 H6A 0.9600 . ?
C6 H6B 0.9600 . ?
C6 H6C 0.9600 . ?
C7 C8 1.490(3) . ?
C7 H7A 0.9700 . ?
C7 H7B 0.9700 . ?
C8 C9 1.385(3) . ?
C8 C13 1.392(3) . ?
C9 C10 1.382(4) . ?
C9 H9 0.9300 . ?
C10 C11 1.385(4) . ?
C10 H10 0.9300 . ?
C11 C12 1.392(3) . ?
C11 H11 0.9300 . ?
C12 C13 1.389(3) . ?
C12 H12 0.9300 . ?
C14 O3 1.227(2) . ?
C14 N1 1.359(2) . ?
C15 N1 1.461(2) . ?
C15 H15A 0.9600 . ?
C15 H15B 0.9600 . ?
C15 H15C 0.9600 . ?
C16 C17 1.372(3) . ?
C16 C21 1.393(3) . ?
C16 H16 0.9300 . ?
C17 C18 1.372(3) . ?
C17 H17 0.9300 . ?
C18 C19 1.376(3) . ?
C18 H18 0.9300 . ?
C19 C20 1.386(2) . ?
C19 H19 0.9300 . ?
C20 C21 1.401(2) . ?
C21 N1 1.408(2) . ?
